data_2008863
loop_
_publ_author_name
'Ram K. R. Jetti'
'Weiss, Hans-Christoph'
'Venkat R. Thalladi'
'Boese, Roland'
'Ashwini Nangia'
'Gautam R. Desiraju'

_publ_section_title
;
 4-(Triphenylmethyl)phenol--triphenylphosphine oxide (1/1)
;
_journal_issue 9
_journal_name_full 'Acta Crystallographica Section C'
_journal_page_first 1530
_journal_page_last 1533
_journal_paper_doi 10.1107/S0108270199006290
_journal_volume 55
_journal_year 1999
_chemical_formula_moiety 'C25 H20 O1, C18 H15 O1 P1'
_chemical_formula_sum 'C43 H35 O2 P'
_chemical_formula_weight 614.68
_chemical_melting_point 476
_chemical_name_common
;
4-(Triphenylmethyl)phenol-Triphenylphosphine Oxide(1/1)
;
_chemical_name_systematic
;
1:1 Complex of 4-(Triphenylmethyl)phenol and Triphenylphosphine Oxide
;
_space_group_IT_number 2
_symmetry_cell_setting triclinic
_symmetry_space_group_name_Hall '-P 1'
_symmetry_space_group_name_H-M 'P -1'
_cell_angle_alpha 89.988(2)
_cell_angle_beta 89.819(2)
_cell_angle_gamma 73.151(2)
_cell_formula_units_Z 2
_cell_length_a 9.3101(8)
_cell_length_b 12.4840(11)
_cell_length_c 14.7622(14)
_cell_measurement_reflns_used 3350
_cell_measurement_temperature 143(2)
_cell_measurement_theta_max 28.52
_cell_measurement_theta_min 2.19
_cell_volume 1642.1(3)
_computing_cell_refinement 'SAINT (Siemens, 1996)'
_computing_data_collection 'SMART (Siemens, 1996)'
_computing_data_reduction SAINT
_computing_molecular_graphics SHELXL97
_computing_publication_material SHELXL97
_computing_structure_refinement 'SHELXL97 (Sheldrick, 1997)'
_computing_structure_solution 'SHELXTL (Siemens, 1994)'
_diffrn_ambient_temperature 143(2)
_diffrn_detector_area_resol_mean 512
_diffrn_measured_fraction_theta_full 0.773
_diffrn_measured_fraction_theta_max 0.773
_diffrn_measurement_device_type 'Siemens SMART CCD area-detector'
_diffrn_measurement_method
;Fullsphere data collection in \w at 0.3\% scan width, 120 frames and \F =
 0\%,
and in \F at 0.3\% scan width, four runs with 600 frames, and
\w = 135,
 143, 156 and 169\%
;
_diffrn_radiation_monochromator graphite
_diffrn_radiation_source 'fine-focus sealed tube'
_diffrn_radiation_type MoK\a
_diffrn_radiation_wavelength 0.71073
_diffrn_reflns_av_R_equivalents 0.032
_diffrn_reflns_av_sigmaI/netI 0.0403
_diffrn_reflns_limit_h_max 7
_diffrn_reflns_limit_h_min -12
_diffrn_reflns_limit_k_max 16
_diffrn_reflns_limit_k_min -7
_diffrn_reflns_limit_l_max 18
_diffrn_reflns_limit_l_min -17
_diffrn_reflns_number 14578
_diffrn_reflns_theta_full 28.52
_diffrn_reflns_theta_max 28.52
_diffrn_reflns_theta_min 2.19
_diffrn_standards_interval_count
;
area detector data, no standard reflections used
;
_diffrn_standards_number 0
_exptl_absorpt_coefficient_mu 0.121
_exptl_absorpt_correction_T_max 0.977
_exptl_absorpt_correction_T_min 0.973
_exptl_absorpt_correction_type empirical
_exptl_absorpt_process_details '(SADABS; Blessing, 1995)'
_exptl_crystal_colour colorless
_exptl_crystal_density_diffrn 1.243
_exptl_crystal_density_method 'not measured'
_exptl_crystal_description rod
_exptl_crystal_F_000 648
_exptl_crystal_size_max 0.23
_exptl_crystal_size_mid 0.21
_exptl_crystal_size_min 0.19
_refine_diff_density_max 0.47
_refine_diff_density_min -0.37
_refine_ls_extinction_method none
_refine_ls_goodness_of_fit_ref 1.086
_refine_ls_hydrogen_treatment mixed
_refine_ls_matrix_type full
_refine_ls_number_parameters 453
_refine_ls_number_reflns 6453
_refine_ls_number_restraints 0
_refine_ls_restrained_S_all 1.086
_refine_ls_R_factor_all 0.091
_refine_ls_R_factor_gt 0.064
_refine_ls_shift/su_max 0.002
_refine_ls_shift/su_mean 0.000
_refine_ls_structure_factor_coef Fsqd
_refine_ls_weighting_details 'w = 1/[\s^2^(Fo^2^)+(0.0890P)^2^+0.3827P] where P = (Fo^2^+2Fc^2^)/3'
_refine_ls_weighting_scheme calc
_refine_ls_wR_factor_ref 0.167
_reflns_number_gt 4581
_reflns_number_total 6453
_reflns_threshold_expression I>2\s(I)
_cod_data_source_file bk1472.cif
_cod_data_source_block I
_cod_depositor_comments
;
The following automatic conversions were performed:

'_refine_ls_weighting_scheme' value 'calc w =
1/[\s^2^(Fo^2^)+(0.0890P)^2^+0.3827P] where P = (Fo^2^+2Fc^2^)/3' was
changed to 'calc'. New tag '_refine_ls_weighting_details' was
created. The value of the new tag was set to 'w =
1/[\s^2^(Fo^2^)+(0.0890P)^2^+0.3827P] where P = (Fo^2^+2Fc^2^)/3'.

Automatic conversion script
Id: cif_fix_values 3143 2015-03-26 13:38:13Z robertas 
;
_cod_original_formula_sum 'C43 H35 O2 P1'
_cod_database_code 2008863

loop_
_symmetry_equiv_pos_as_xyz
'x, y, z'
'-x, -y, -z'

loop_
_atom_site_label
_atom_site_fract_x
_atom_site_fract_y
_atom_site_fract_z
_atom_site_U_iso_or_equiv
_atom_site_adp_type
_atom_site_calc_flag
_atom_site_refinement_flags
_atom_site_occupancy
_atom_site_disorder_assembly
_atom_site_disorder_group
_atom_site_type_symbol
P1 0.90299(6) 0.21553(5) 0.02680(4) 0.03632(19) Uani d . 1 . . P
O1 0.99853(19) 0.14145(14) 0.09655(12) 0.0464(5) Uani d . 1 . . O
O2 1.22474(19) 0.14413(15) 0.20221(13) 0.0503(5) Uani d . 1 . . O
H1 1.123(5) 0.142(4) 0.154(3) 0.138(17) Uiso d . 1 . . H
C1 0.9901(2) 0.19495(18) -0.08240(17) 0.0349(5) Uani d . 1 . . C
C2 0.9406(2) 0.26911(19) -0.15507(17) 0.0385(6) Uani d . 1 . . C
H2 0.8544 0.3326 -0.1471 0.051(7) Uiso d R 1 . . H
C3 1.0137(3) 0.2508(2) -0.23798(18) 0.0416(6) Uani d . 1 . . C
H3 0.9788 0.3025 -0.2865 0.055(8) Uiso d R 1 . . H
C4 1.1372(3) 0.1582(2) -0.2494(2) 0.0484(7) Uani d . 1 . . C
H4 1.1896 0.1464 -0.3062 0.061(9) Uiso d R 1 . . H
C5 1.1862(3) 0.0833(2) -0.1796(2) 0.0522(7) Uani d . 1 . . C
H5 1.2698 0.0182 -0.1888 0.068(9) Uiso d R 1 . . H
C6 1.1138(2) 0.1010(2) -0.09652(19) 0.0438(6) Uani d . 1 . . C
H6 1.1485 0.0490 -0.0482 0.053(8) Uiso d R 1 . . H
C11 0.7214(2) 0.19333(18) 0.01695(17) 0.0367(6) Uani d . 1 . . C
C12 0.6692(3) 0.1576(2) -0.06118(18) 0.0446(6) Uani d . 1 . . C
H12 0.7289 0.1474 -0.1152 0.054(8) Uiso d R 1 . . H
C13 0.5297(3) 0.1373(2) -0.0622(2) 0.0519(7) Uani d . 1 . . C
H13 0.4945 0.1116 -0.1165 0.062(9) Uiso d R 1 . . H
C14 0.4432(3) 0.1535(2) 0.0150(2) 0.0488(7) Uani d . 1 . . C
H14 0.3478 0.1391 0.0141 0.054(8) Uiso d R 1 . . H
C15 0.4936(3) 0.1909(2) 0.0935(2) 0.0491(7) Uani d . 1 . . C
H15 0.4327 0.2027 0.1471 0.052(8) Uiso d R 1 . . H
C16 0.6323(3) 0.2104(2) 0.09459(18) 0.0447(6) Uani d . 1 . . C
H16 0.6673 0.2362 0.1488 0.054(8) Uiso d R 1 . . H
C21 0.8626(2) 0.36146(19) 0.05611(17) 0.0372(6) Uani d . 1 . . C
C22 0.7415(3) 0.4428(2) 0.01746(18) 0.0421(6) Uani d . 1 . . C
H22 0.6777 0.4215 -0.0252 0.049(8) Uiso d R 1 . . H
C23 0.7132(3) 0.5542(2) 0.0414(2) 0.0492(7) Uani d . 1 . . C
H23 0.6321 0.6098 0.0135 0.058(8) Uiso d R 1 . . H
C24 0.8009(3) 0.5846(2) 0.1046(2) 0.0572(8) Uani d . 1 . . C
H24 0.7795 0.6615 0.1212 0.069(9) Uiso d R 1 . . H
C25 0.9201(4) 0.5049(2) 0.1443(2) 0.0668(9) Uani d . 1 . . C
H25 0.9805 0.5265 0.1890 0.053(8) Uiso d R 1 . . H
C26 0.9509(3) 0.3934(2) 0.1191(2) 0.0548(8) Uani d . 1 . . C
H26 1.0341 0.3383 0.1455 0.070(9) Uiso d R 1 . . H
C30 1.4277(2) -0.25075(18) 0.42033(16) 0.0357(6) Uani d . 1 . . C
C31 1.3829(2) -0.14470(19) 0.35991(15) 0.0352(6) Uani d . 1 . . C
C32 1.2438(2) -0.12003(19) 0.31641(16) 0.0355(6) Uani d . 1 . . C
H32 1.1832 -0.1693 0.3237 0.038(7) Uiso d R 1 . . H
C33 1.1903(2) -0.02513(18) 0.26306(15) 0.0341(5) Uani d . 1 . . C
H33 1.0950 -0.0102 0.2335 0.034(6) Uiso d R 1 . . H
C34 1.2742(2) 0.0488(2) 0.25257(16) 0.0375(6) Uani d . 1 . . C
C35 1.4128(2) 0.0264(2) 0.29513(17) 0.0424(6) Uani d . 1 . . C
H35 1.4714 0.0772 0.2889 0.053(8) Uiso d R 1 . . H
C36 1.4654(2) -0.0699(2) 0.34804(17) 0.0410(6) Uani d . 1 . . C
H36 1.5615 -0.0849 0.3766 0.045(7) Uiso d R 1 . . H
C41 1.3989(2) -0.34697(19) 0.36536(16) 0.0371(6) Uani d . 1 . . C
C42 1.3120(2) -0.4141(2) 0.39498(18) 0.0425(6) Uani d . 1 . . C
H42 1.2677 -0.4007 0.4541 0.039(7) Uiso d R 1 . . H
C43 1.2887(3) -0.4985(2) 0.3419(2) 0.0491(7) Uani d . 1 . . C
H43 1.2282 -0.5426 0.3645 0.043(7) Uiso d R 1 . . H
C44 1.3523(3) -0.5193(2) 0.2568(2) 0.0504(7) Uani d . 1 . . C
H44 1.3380 -0.5780 0.2198 0.038(7) Uiso d R 1 . . H
C45 1.4382(3) -0.4537(2) 0.22559(18) 0.0474(7) Uani d . 1 . . C
H45 1.4832 -0.4673 0.1667 0.043(7) Uiso d R 1 . . H
C46 1.4602(3) -0.3684(2) 0.27799(17) 0.0432(6) Uani d . 1 . . C
H46 1.5177 -0.3228 0.2543 0.030(6) Uiso d R 1 . . H
C51 1.5965(2) -0.2774(2) 0.44931(16) 0.0386(6) Uani d . 1 . . C
C52 1.7095(2) -0.3681(2) 0.41588(17) 0.0418(6) Uani d . 1 . . C
H52 1.6851 -0.4191 0.3747 0.033(6) Uiso d R 1 . . H
C53 1.8591(2) -0.3843(2) 0.44185(18) 0.0487(7) Uani d . 1 . . C
H53 1.9364 -0.4465 0.4182 0.065(9) Uiso d R 1 . . H
C54 1.8977(3) -0.3130(2) 0.5005(2) 0.0529(8) Uani d . 1 . . C
H54 2.0005 -0.3257 0.5175 0.054(8) Uiso d R 1 . . H
C55 1.7857(3) -0.2226(3) 0.5363(2) 0.0544(8) Uani d . 1 . . C
H55 1.8111 -0.1714 0.5767 0.061(9) Uiso d R 1 . . H
C56 1.6371(3) -0.2075(2) 0.51082(18) 0.0491(7) Uani d . 1 . . C
H56 1.5599 -0.1472 0.5371 0.062(9) Uiso d R 1 . . H
C61 1.3346(2) -0.2293(2) 0.50954(16) 0.0380(6) Uani d . 1 . . C
C62 1.2211(2) -0.1299(2) 0.52624(17) 0.0425(6) Uani d . 1 . . C
H62 1.1993 -0.0717 0.4819 0.042(7) Uiso d R 1 . . H
C63 1.1397(3) -0.1148(2) 0.60685(18) 0.0510(7) Uani d . 1 . . C
H63 1.0613 -0.0467 0.6170 0.066(9) Uiso d R 1 . . H
C64 1.1684(3) -0.1967(2) 0.67198(19) 0.0545(8) Uani d . 1 . . C
H64 1.1122 -0.1852 0.7274 0.057(8) Uiso d R 1 . . H
C65 1.2824(3) -0.2955(2) 0.65678(18) 0.0537(8) Uani d . 1 . . C
H65 1.3033 -0.3535 0.7013 0.053(8) Uiso d R 1 . . H
C66 1.3650(3) -0.3104(2) 0.57718(17) 0.0466(7) Uani d . 1 . . C
H66 1.4441 -0.3783 0.5679 0.049(7) Uiso d R 1 . . H

loop_
_atom_site_aniso_label
_atom_site_aniso_U_11
_atom_site_aniso_U_22
_atom_site_aniso_U_33
_atom_site_aniso_U_12
_atom_site_aniso_U_13
_atom_site_aniso_U_23
P1 0.0336(3) 0.0351(3) 0.0367(4) -0.0043(2) -0.0043(3) 0.0040(2)
O1 0.0456(9) 0.0455(9) 0.0444(11) -0.0070(8) -0.0129(8) 0.0102(8)
O2 0.0388(9) 0.0549(11) 0.0541(12) -0.0087(8) -0.0035(8) 0.0148(9)
C1 0.0256(9) 0.0333(11) 0.0435(15) -0.0050(9) -0.0023(9) -0.0008(9)
C2 0.0297(10) 0.0366(11) 0.0448(15) -0.0028(9) -0.0005(10) 0.0012(10)
C3 0.0356(11) 0.0470(13) 0.0420(16) -0.0119(10) 0.0027(11) 0.0031(11)
C4 0.0342(11) 0.0569(15) 0.0533(18) -0.0123(11) 0.0114(12) -0.0096(13)
C5 0.0321(11) 0.0480(14) 0.068(2) 0.0014(11) 0.0073(12) -0.0088(13)
C6 0.0315(11) 0.0383(12) 0.0562(17) -0.0016(10) -0.0049(11) 0.0021(11)
C11 0.0354(11) 0.0327(11) 0.0373(14) -0.0024(9) 0.0009(10) 0.0046(9)
C12 0.0415(12) 0.0484(14) 0.0413(16) -0.0091(11) 0.0056(11) -0.0092(11)
C13 0.0486(14) 0.0512(15) 0.0554(19) -0.0138(12) -0.0003(13) -0.0132(13)
C14 0.0403(13) 0.0416(13) 0.065(2) -0.0132(11) 0.0021(13) 0.0017(12)
C15 0.0456(14) 0.0496(14) 0.0507(18) -0.0116(12) 0.0083(13) 0.0075(12)
C16 0.0475(13) 0.0512(14) 0.0347(15) -0.0130(12) -0.0014(11) 0.0042(11)
C21 0.0352(11) 0.0382(11) 0.0377(14) -0.0098(10) -0.0003(10) 0.0022(10)
C22 0.0377(11) 0.0416(12) 0.0433(15) -0.0057(10) -0.0035(11) -0.0010(10)
C23 0.0423(13) 0.0381(12) 0.0610(18) -0.0021(11) 0.0024(13) 0.0008(12)
C24 0.0575(16) 0.0374(14) 0.075(2) -0.0119(12) -0.0038(16) -0.0084(13)
C25 0.0734(19) 0.0500(16) 0.078(2) -0.0200(15) -0.0305(18) -0.0073(15)
C26 0.0540(15) 0.0429(14) 0.066(2) -0.0110(12) -0.0179(14) 0.0032(13)
C30 0.0223(9) 0.0400(11) 0.0346(13) 0.0069(9) 0.0036(9) 0.0007(9)
C31 0.0246(9) 0.0410(12) 0.0298(13) 0.0065(9) 0.0040(9) -0.0024(9)
C32 0.0272(10) 0.0388(11) 0.0340(13) 0.0004(9) 0.0012(9) -0.0030(9)
C33 0.0231(9) 0.0412(12) 0.0311(13) 0.0016(9) 0.0015(9) -0.0029(9)
C34 0.0282(10) 0.0449(12) 0.0320(14) 0.0008(10) 0.0038(9) 0.0027(10)
C35 0.0298(10) 0.0532(14) 0.0417(16) -0.0080(11) 0.0026(10) 0.0038(11)
C36 0.0221(9) 0.0541(14) 0.0388(15) 0.0016(10) 0.0012(9) -0.0003(11)
C41 0.0257(9) 0.0397(12) 0.0356(13) 0.0069(9) -0.0006(9) 0.0012(10)
C42 0.0293(10) 0.0455(13) 0.0426(16) 0.0049(10) 0.0021(10) 0.0022(11)
C43 0.0347(12) 0.0450(14) 0.0598(18) 0.0010(11) -0.0016(12) 0.0029(12)
C44 0.0426(13) 0.0437(13) 0.0535(18) 0.0056(12) -0.0089(12) -0.0073(12)
C45 0.0423(12) 0.0507(14) 0.0353(15) 0.0085(12) -0.0009(11) -0.0052(11)
C46 0.0343(11) 0.0489(14) 0.0356(14) 0.0049(11) 0.0032(10) 0.0025(11)
C51 0.0239(9) 0.0482(13) 0.0334(14) 0.0057(9) 0.0003(9) 0.0020(10)
C52 0.0286(10) 0.0469(13) 0.0389(15) 0.0065(10) 0.0019(10) 0.0013(11)
C53 0.0260(10) 0.0597(16) 0.0460(16) 0.0104(11) 0.0041(10) 0.0069(13)
C54 0.0262(10) 0.0697(18) 0.0526(18) 0.0021(11) -0.0024(11) 0.0089(14)
C55 0.0346(12) 0.0683(18) 0.0512(18) -0.0004(12) -0.0077(12) -0.0044(14)
C56 0.0294(10) 0.0582(15) 0.0474(16) 0.0068(11) -0.0027(11) -0.0067(12)
C61 0.0261(9) 0.0466(13) 0.0313(13) 0.0053(9) 0.0022(9) -0.0026(10)
C62 0.0326(11) 0.0467(13) 0.0355(14) 0.0086(10) 0.0035(10) 0.0004(10)
C63 0.0384(12) 0.0582(15) 0.0390(15) 0.0134(11) 0.0076(11) -0.0051(12)
C64 0.0422(13) 0.0703(18) 0.0350(16) 0.0089(13) 0.0091(11) -0.0027(13)
C65 0.0468(13) 0.0624(16) 0.0353(15) 0.0101(12) 0.0025(11) 0.0079(12)
C66 0.0351(11) 0.0532(14) 0.0356(15) 0.0125(10) 0.0013(10) 0.0017(11)

loop_
_atom_type_symbol
_atom_type_description
_atom_type_scat_dispersion_real
_atom_type_scat_dispersion_imag
_atom_type_scat_source
C C 0.0033 0.0016 'International Tables Vol C Tables 4.2.6.8 and 6.1.1.4'
H H 0.0000 0.0000 'International Tables Vol C Tables 4.2.6.8 and 6.1.1.4'
O O 0.0106 0.0060 'International Tables Vol C Tables 4.2.6.8 and 6.1.1.4'
P P 0.1023 0.0942 'International Tables Vol C Tables 4.2.6.8 and 6.1.1.4'

loop_
_geom_angle_atom_site_label_1
_geom_angle_atom_site_label_2
_geom_angle_atom_site_label_3
_geom_angle
O1 P1 C1 111.67(10)
O1 P1 C11 112.34(11)
C1 P1 C11 108.07(11)
O1 P1 C21 111.86(11)
C1 P1 C21 108.31(11)
C11 P1 C21 104.22(10)
P1 O1 H1 137.9(19)
C34 O2 H1 112(2)
C6 C1 C2 118.2(2)
C6 C1 P1 118.74(19)
C2 C1 P1 123.04(15)
C3 C2 C1 120.94(19)
C3 C2 H2 119.7
C1 C2 H2 119.3
C4 C3 C2 119.5(2)
C4 C3 H3 120.8
C2 C3 H3 119.7
C5 C4 C3 120.6(2)
C5 C4 H4 119.7
C3 C4 H4 119.7
C4 C5 C6 120.3(2)
C4 C5 H5 119.9
C6 C5 H5 119.8
C5 C6 C1 120.5(2)
C5 C6 H6 120.0
C1 C6 H6 119.6
C12 C11 C16 119.2(2)
C12 C11 P1 123.80(19)
C16 C11 P1 116.93(19)
C11 C12 C13 120.4(2)
C11 C12 H12 119.7
C13 C12 H12 120.0
C14 C13 C12 119.9(3)
C14 C13 H13 120.1
C12 C13 H13 120.0
C13 C14 C15 120.2(3)
C13 C14 H14 119.7
C15 C14 H14 120.2
C14 C15 C16 119.9(3)
C14 C15 H15 120.0
C16 C15 H15 120.1
C15 C16 C11 120.4(3)
C15 C16 H16 120.0
C11 C16 H16 119.6
C26 C21 C22 119.3(2)
C26 C21 P1 119.21(17)
C22 C21 P1 121.5(2)
C23 C22 C21 120.1(2)
C23 C22 H22 119.6
C21 C22 H22 120.2
C24 C23 C22 119.9(2)
C24 C23 H23 120.2
C22 C23 H23 119.9
C23 C24 C25 120.6(3)
C23 C24 H24 119.2
C25 C24 H24 120.2
C26 C25 C24 119.7(3)
C26 C25 H25 120.0
C24 C25 H25 120.3
C21 C26 C25 120.3(2)
C21 C26 H26 119.7
C25 C26 H26 120.0
C41 C30 C31 107.33(18)
C41 C30 C61 111.5(2)
C31 C30 C61 109.93(16)
C41 C30 C51 111.76(16)
C31 C30 C51 110.2(2)
C61 C30 C51 106.13(18)
C36 C31 C32 117.0(2)
C36 C31 C30 125.74(19)
C32 C31 C30 117.2(2)
C33 C32 C31 122.0(2)
C33 C32 H32 118.7
C31 C32 H32 119.3
C34 C33 C32 120.0(2)
C34 C33 H33 119.4
C32 C33 H33 120.6
O2 C34 C33 122.0(2)
O2 C34 C35 118.8(2)
C33 C34 C35 119.2(2)
C34 C35 C36 120.0(2)
C34 C35 H35 120.0
C36 C35 H35 120.0
C31 C36 C35 121.8(2)
C31 C36 H36 118.9
C35 C36 H36 119.4
C42 C41 C46 116.6(2)
C42 C41 C30 124.7(2)
C46 C41 C30 118.7(2)
C43 C42 C41 122.0(2)
C43 C42 H42 119.7
C41 C42 H42 118.4
C44 C43 C42 120.4(3)
C44 C43 H43 120.0
C42 C43 H43 119.5
C45 C44 C43 118.8(3)
C45 C44 H44 120.0
C43 C44 H44 121.2
C44 C45 C46 120.9(3)
C44 C45 H45 119.7
C46 C45 H45 119.4
C45 C46 C41 121.3(3)
C45 C46 H46 119.4
C41 C46 H46 119.3
C56 C51 C52 117.6(2)
C56 C51 C30 119.05(18)
C52 C51 C30 123.3(2)
C51 C52 C53 120.3(3)
C51 C52 H52 119.8
C53 C52 H52 119.9
C54 C53 C52 121.4(2)
C54 C53 H53 118.8
C52 C53 H53 119.9
C53 C54 C55 119.3(2)
C53 C54 H54 120.0
C55 C54 H54 120.7
C56 C55 C54 119.1(3)
C56 C55 H55 120.6
C54 C55 H55 120.3
C51 C56 C55 122.3(2)
C51 C56 H56 118.6
C55 C56 H56 119.1
C66 C61 C62 117.6(2)
C66 C61 C30 119.69(17)
C62 C61 C30 122.7(2)
C63 C62 C61 120.7(2)
C63 C62 H62 119.6
C61 C62 H62 119.6
C64 C63 C62 121.1(2)
C64 C63 H63 119.1
C62 C63 H63 119.8
C63 C64 C65 118.8(2)
C63 C64 H64 120.5
C65 C64 H64 120.7
C66 C65 C64 120.3(2)
C66 C65 H65 119.8
C64 C65 H65 119.9
C65 C66 C61 121.4(2)
C65 C66 H66 119.6
C61 C66 H66 119.0

loop_
_geom_bond_atom_site_label_1
_geom_bond_atom_site_label_2
_geom_bond_site_symmetry_2
_geom_bond_distance
_geom_bond_publ_flag
P1 O1 . 1.4950(16) ?
P1 C1 . 1.787(3) ?
P1 C11 . 1.797(2) ?
P1 C21 . 1.803(2) ?
O1 H1 . 1.44(5) ?
O2 C34 . 1.366(3) ?
O2 H1 . 1.20(5) ?
C1 C6 . 1.400(3) ?
C1 C2 . 1.405(3) ?
C2 C3 . 1.385(3) ?
C2 H2 . 0.9580 ?
C3 C4 . 1.384(3) ?
C3 H3 . 0.9567 ?
C4 C5 . 1.378(4) ?
C4 H4 . 0.9580 ?
C5 C6 . 1.384(4) ?
C5 H5 . 0.9578 ?
C6 H6 . 0.9567 ?
C11 C12 . 1.376(4) ?
C11 C16 . 1.392(3) ?
C12 C13 . 1.394(4) ?
C12 H12 . 0.9581 ?
C13 C14 . 1.374(4) ?
C13 H13 . 0.9564 ?
C14 C15 . 1.381(4) ?
C14 H14 . 0.9560 ?
C15 C16 . 1.382(4) ?
C15 H15 . 0.9581 ?
C16 H16 . 0.9564 ?
C21 C26 . 1.377(4) ?
C21 C22 . 1.402(3) ?
C22 C23 . 1.384(4) ?
C22 H22 . 0.9560 ?
C23 C24 . 1.367(4) ?
C23 H23 . 0.9582 ?
C24 C25 . 1.390(4) ?
C24 H24 . 0.9535 ?
C25 C26 . 1.387(4) ?
C25 H25 . 0.9561 ?
C26 H26 . 0.9583 ?
C30 C41 . 1.537(3) ?
C30 C31 . 1.551(3) ?
C30 C61 . 1.555(3) ?
C30 C51 . 1.570(3) ?
C31 C36 . 1.381(4) ?
C31 C32 . 1.399(3) ?
C32 C33 . 1.390(3) ?
C32 H32 . 0.9530 ?
C33 C34 . 1.380(4) ?
C33 H33 . 0.9582 ?
C34 C35 . 1.391(3) ?
C35 C36 . 1.398(3) ?
C35 H35 . 0.9528 ?
C36 H36 . 0.9582 ?
C41 C42 . 1.392(4) ?
C41 C46 . 1.403(3) ?
C42 C43 . 1.381(4) ?
C42 H42 . 0.9580 ?
C43 C44 . 1.379(4) ?
C43 H43 . 0.9537 ?
C44 C45 . 1.379(4) ?
C44 H44 . 0.9539 ?
C45 C46 . 1.379(4) ?
C45 H45 . 0.9580 ?
C46 H46 . 0.9535 ?
C51 C56 . 1.387(4) ?
C51 C52 . 1.392(3) ?
C52 C53 . 1.403(3) ?
C52 H52 . 0.9543 ?
C53 C54 . 1.363(4) ?
C53 H53 . 0.9577 ?
C54 C55 . 1.397(4) ?
C54 H54 . 0.9581 ?
C55 C56 . 1.394(3) ?
C55 H55 . 0.9543 ?
C56 H56 . 0.9578 ?
C61 C66 . 1.392(3) ?
C61 C62 . 1.398(3) ?
C62 C63 . 1.392(3) ?
C62 H62 . 0.9557 ?
C63 C64 . 1.372(4) ?
C63 H63 . 0.9574 ?
C64 C65 . 1.392(3) ?
C64 H64 . 0.9581 ?
C65 C66 . 1.385(3) ?
C65 H65 . 0.9556 ?
C66 H66 . 0.9575 ?

loop_
_geom_hbond_atom_site_label_D
_geom_hbond_atom_site_label_H
_geom_hbond_atom_site_label_A
_geom_hbond_site_symmetry_A
_geom_hbond_distance_DH
_geom_hbond_distance_HA
_geom_hbond_distance_DA
_geom_hbond_angle_DHA
O2 H1 O1 1_555 1.19(5) 1.44(5) 2.633(3) 179(4)
C15 H15 O2 1_455 0.96 2.40 3.163(3) 136
C26 H26 O2 1_555 0.96 2.69 3.620(3) 164
C64 H64 O1 2_756 0.96 2.79 3.730(3) 168

loop_
_cod_related_entry_id
_cod_related_entry_database
_cod_related_entry_code
1 ChemSpider 21136201
